data_4320693
loop_
_publ_author_name
'Clara Vi\~nas'
'Gemma Barber\`a'
'Josep M. Oliva'
'Francesc Teixidor'
'Alan J. Welch'
'Georgina M. Rosair'

_publ_contact_author
;
       Dr G M Rosair
       Department of Chemistry
       Heriot-Watt University
       Edinburgh EH14 4AS
;
_publ_contact_author_email G.M.Rosair@hw.ac.uk
_publ_contact_author_fax '0131 451 3180'
_publ_contact_author_phone '0131 451-8036'
_publ_section_title
;
 Are Halocarboranes Suitable for Substitution Reactions? The Case for
 3-I-1,2-closo-C2B10H11: Molecular Orbital Calculations,
 Aryldehalogenation Reactions,11B NMR Interpretation of closo-Carboranes,
 and Molecular Structures of 1-Ph-3-Br-1,2-closo-C2B10H10 and
 3-Ph-1,2-closo-C2B10H11
;
_journal_name_full 'Inorganic Chemistry'
_journal_page_first 6555
_journal_page_last 6562
_journal_paper_doi 10.1021/ic010493o
_journal_volume 40
_journal_year 2001
_chemical_formula_sum 'C8 H15 B10 Br'
_chemical_formula_weight 299.21
_chemical_name_systematic
;
?
;
_space_group_IT_number 14
_symmetry_cell_setting monoclinic
_symmetry_space_group_name_Hall '-P 2yn'
_symmetry_space_group_name_H-M 'P 1 21/n 1'
_atom_sites_solution_hydrogens geom
_atom_sites_solution_primary direct
_atom_sites_solution_secondary difmap
_audit_creation_method SHELXL-97
_cell_angle_alpha 90.00
_cell_angle_beta 107.005(9)
_cell_angle_gamma 90.00
_cell_formula_units_Z 4
_cell_length_a 7.0131(6)
_cell_length_b 20.213(3)
_cell_length_c 10.5327(14)
_cell_measurement_reflns_used 37
_cell_measurement_temperature 160(2)
_cell_measurement_theta_max 12.45
_cell_measurement_theta_min 4.74
_cell_volume 1427.8(3)
_computing_cell_refinement 'Bruker XSCANS'
_computing_data_collection 'Bruker XSCANS'
_computing_data_reduction 'Bruker SHELXTL'
_computing_molecular_graphics 'Bruker SHELXTL'
_computing_publication_material 'Bruker SHELXTL'
_computing_structure_refinement 'SHELXL-97 (Sheldrick, 1997)'
_computing_structure_solution 'SHELXS-97 (Sheldrick, 1990)'
_diffrn_ambient_temperature 160(2)
_diffrn_measured_fraction_theta_full 0.994
_diffrn_measured_fraction_theta_max 0.994
_diffrn_measurement_device_type 'Bruker P4'
_diffrn_measurement_method '\w scans'
_diffrn_radiation_monochromator graphite
_diffrn_radiation_source 'fine-focus sealed tube'
_diffrn_radiation_type MoK\a
_diffrn_radiation_wavelength 0.71073
_diffrn_reflns_av_R_equivalents 0.0491
_diffrn_reflns_av_sigmaI/netI 0.0510
_diffrn_reflns_limit_h_max 8
_diffrn_reflns_limit_h_min -1
_diffrn_reflns_limit_k_max 24
_diffrn_reflns_limit_k_min -1
_diffrn_reflns_limit_l_max 12
_diffrn_reflns_limit_l_min -12
_diffrn_reflns_number 3332
_diffrn_reflns_theta_full 24.98
_diffrn_reflns_theta_max 24.98
_diffrn_reflns_theta_min 2.26
_diffrn_standards_interval_count 97
_diffrn_standards_number 3
_exptl_absorpt_coefficient_mu 2.848
_exptl_absorpt_correction_T_max 0.8466
_exptl_absorpt_correction_T_min 0.6236
_exptl_absorpt_correction_type psi-scan
_exptl_absorpt_process_details '(North et al., 1968)'
_exptl_crystal_colour colourless
_exptl_crystal_density_diffrn 1.392
_exptl_crystal_density_method 'not measured'
_exptl_crystal_description block
_exptl_crystal_F_000 592
_exptl_crystal_size_max 0.25
_exptl_crystal_size_mid 0.38
_exptl_crystal_size_min 0.30
_refine_diff_density_max 0.601
_refine_diff_density_min -1.404
_refine_diff_density_rms 0.101
_refine_ls_extinction_method none
_refine_ls_goodness_of_fit_ref 1.080
_refine_ls_hydrogen_treatment mixed
_refine_ls_matrix_type full
_refine_ls_number_parameters 173
_refine_ls_number_reflns 2500
_refine_ls_number_restraints 0
_refine_ls_restrained_S_all 1.080
_refine_ls_R_factor_all 0.0636
_refine_ls_R_factor_gt 0.0455
_refine_ls_shift/su_max 0.000
_refine_ls_shift/su_mean 0.000
_refine_ls_structure_factor_coef Fsqd
_refine_ls_weighting_details 'calc w=1/[\s^2^(Fo^2^)+(0.0590P)^2^+2.8308P] where P=(Fo^2^+2Fc^2^)/3'
_refine_ls_weighting_scheme calc
_refine_ls_wR_factor_gt 0.1176
_refine_ls_wR_factor_ref 0.1313
_reflns_number_gt 1989
_reflns_number_total 2500
_reflns_threshold_expression >2sigma(I)
_cod_data_source_file ic010493o_1.cif
_cod_data_source_block 1Ph3Br12C2B10H10
_cod_depositor_comments
;
The following automatic conversions were performed:

'_symmetry_cell_setting' value 'Monoclinic' changed to 'monoclinic'
according to the built-in table from CIF Core dictionary named
'cif_core.dic' version 2.4.1 from 2010-06-29.

Automatic conversion script
Id: cif_fix_values 1646 2011-03-28 12:23:43Z adriana 
;
_cod_database_code 4320693

loop_
_symmetry_equiv_pos_as_xyz
'x, y, z'
'-x+1/2, y+1/2, -z+1/2'
'-x, -y, -z'
'x-1/2, -y-1/2, z-1/2'

loop_
_atom_site_label
_atom_site_type_symbol
_atom_site_fract_x
_atom_site_fract_y
_atom_site_fract_z
_atom_site_U_iso_or_equiv
_atom_site_adp_type
_atom_site_occupancy
_atom_site_symmetry_multiplicity
_atom_site_calc_flag
_atom_site_refinement_flags
_atom_site_disorder_assembly
_atom_site_disorder_group
Br1 Br 0.73244(6) 0.10040(3) 0.23617(4) 0.0356(2) Uani 1 1 d . . .
C1 C 0.2640(6) 0.1199(2) 0.1353(4) 0.0223(9) Uani 1 1 d . . .
C2 C 0.3627(6) 0.1945(2) 0.1277(4) 0.0261(9) Uani 1 1 d . . .
H2 H 0.4293 0.2233 0.2210 0.037(13) Uiso 1 1 calc R . .
B3 B 0.4950(7) 0.1270(3) 0.1005(5) 0.0248(10) Uani 1 1 d . . .
B4 B 0.3074(7) 0.0714(2) 0.0134(5) 0.0240(10) Uani 1 1 d . . .
H4 H 0.3319 0.0167 0.0237 0.029 Uiso 1 1 calc R . .
B5 B 0.0689(8) 0.1063(3) -0.0041(5) 0.0275(10) Uani 1 1 d . . .
H5 H -0.0635 0.0749 -0.0063 0.033 Uiso 1 1 calc R . .
B6 B 0.1061(7) 0.1859(2) 0.0745(5) 0.0286(11) Uani 1 1 d . . .
H6 H 0.0004 0.2073 0.1254 0.034 Uiso 1 1 calc R . .
B7 B 0.4731(8) 0.2007(2) 0.0048(5) 0.0272(10) Uani 1 1 d . . .
H7 H 0.6062 0.2323 0.0091 0.033 Uiso 1 1 calc R . .
B8 B 0.4360(8) 0.1214(3) -0.0740(5) 0.0274(11) Uani 1 1 d . . .
H8 H 0.5437 0.1001 -0.1233 0.033 Uiso 1 1 calc R . .
B9 B 0.1724(8) 0.1088(3) -0.1389(5) 0.0317(12) Uani 1 1 d . . .
H9 H 0.1072 0.0792 -0.2313 0.038 Uiso 1 1 calc R . .
B10 B 0.0494(8) 0.1798(3) -0.1002(5) 0.0345(12) Uani 1 1 d . . .
H10 H -0.0973 0.1972 -0.1672 0.041 Uiso 1 1 calc R . .
B11 B 0.2356(8) 0.2367(3) -0.0113(5) 0.0322(12) Uani 1 1 d . . .
H11 H 0.2135 0.2916 -0.0173 0.039 Uiso 1 1 calc R . .
B12 B 0.2744(8) 0.1893(3) -0.1440(5) 0.0316(11) Uani 1 1 d . . .
H12 H 0.2762 0.2129 -0.2399 0.038 Uiso 1 1 calc R . .
C11 C 0.2664(6) 0.0931(2) 0.2707(4) 0.0247(9) Uani 1 1 d . . .
C12 C 0.2724(8) 0.1353(2) 0.3752(5) 0.0345(11) Uani 1 1 d . . .
H12 H 0.2812 0.1817 0.3634 0.041 Uiso 1 1 calc R . .
C13 C 0.2659(8) 0.1112(3) 0.4954(5) 0.0403(12) Uani 1 1 d . . .
H13 H 0.2722 0.1408 0.5667 0.048 Uiso 1 1 calc R . .
C14 C 0.2501(8) 0.0434(3) 0.5131(5) 0.0388(11) Uani 1 1 d . . .
H14 H 0.2463 0.0263 0.5964 0.047 Uiso 1 1 calc R . .
C15 C 0.2399(7) 0.0013(2) 0.4080(5) 0.0361(11) Uani 1 1 d . . .
H15 H 0.2273 -0.0450 0.4190 0.043 Uiso 1 1 calc R . .
C16 C 0.2478(6) 0.0258(2) 0.2866(4) 0.0295(10) Uani 1 1 d . . .
H16 H 0.2404 -0.0035 0.2149 0.035 Uiso 1 1 calc R . .

loop_
_atom_site_aniso_label
_atom_site_aniso_U_11
_atom_site_aniso_U_22
_atom_site_aniso_U_33
_atom_site_aniso_U_23
_atom_site_aniso_U_13
_atom_site_aniso_U_12
Br1 0.0221(3) 0.0468(3) 0.0373(3) 0.0107(2) 0.00791(19) 0.0030(2)
C1 0.017(2) 0.021(2) 0.028(2) -0.0031(16) 0.0053(17) -0.0012(16)
C2 0.026(2) 0.024(2) 0.028(2) -0.0008(17) 0.0063(18) -0.0026(18)
B3 0.022(2) 0.025(2) 0.031(2) -0.001(2) 0.014(2) -0.003(2)
B4 0.023(2) 0.027(2) 0.023(2) -0.0023(19) 0.0086(19) -0.003(2)
B5 0.024(2) 0.035(3) 0.023(2) -0.001(2) 0.0069(19) -0.002(2)
B6 0.023(2) 0.025(3) 0.034(3) 0.003(2) 0.004(2) 0.005(2)
B7 0.030(3) 0.024(2) 0.028(2) 0.001(2) 0.008(2) -0.004(2)
B8 0.030(3) 0.028(3) 0.028(2) -0.0019(19) 0.014(2) -0.001(2)
B9 0.038(3) 0.035(3) 0.022(2) -0.002(2) 0.008(2) -0.005(2)
B10 0.028(3) 0.043(3) 0.029(3) 0.009(2) 0.004(2) 0.004(2)
B11 0.036(3) 0.029(3) 0.035(3) 0.008(2) 0.016(2) 0.006(2)
B12 0.029(3) 0.035(3) 0.029(2) 0.005(2) 0.006(2) -0.001(2)
C11 0.0163(19) 0.031(2) 0.026(2) 0.0047(18) 0.0051(16) -0.0010(18)
C12 0.041(3) 0.030(3) 0.035(2) -0.003(2) 0.016(2) -0.001(2)
C13 0.053(3) 0.045(3) 0.026(2) -0.003(2) 0.018(2) -0.002(2)
C14 0.037(3) 0.053(3) 0.028(2) 0.010(2) 0.011(2) 0.002(2)
C15 0.031(2) 0.034(3) 0.042(3) 0.011(2) 0.009(2) -0.001(2)
C16 0.030(2) 0.026(2) 0.031(2) 0.0016(18) 0.008(2) -0.0036(19)

loop_
_atom_type_symbol
_atom_type_description
_atom_type_scat_dispersion_real
_atom_type_scat_dispersion_imag
_atom_type_scat_source
C C 0.0033 0.0016 'International Tables Vol C Tables 4.2.6.8 and 6.1.1.4'
H H 0.0000 0.0000 'International Tables Vol C Tables 4.2.6.8 and 6.1.1.4'
B B 0.0013 0.0007 'International Tables Vol C Tables 4.2.6.8 and 6.1.1.4'
Br Br -0.2901 2.4595 'International Tables Vol C Tables 4.2.6.8 and 6.1.1.4'

loop_
_geom_angle_atom_site_label_1
_geom_angle_atom_site_label_2
_geom_angle_atom_site_label_3
_geom_angle
_geom_angle_site_symmetry_1
_geom_angle_site_symmetry_3
_geom_angle_publ_flag
C11 C1 C2 118.4(3) . . ?
C11 C1 B5 122.3(3) . . ?
C2 C1 B5 110.0(3) . . ?
C11 C1 B4 122.9(4) . . ?
C2 C1 B4 108.3(3) . . ?
B5 C1 B4 62.5(3) . . ?
C11 C1 B6 116.9(3) . . ?
C2 C1 B6 61.1(3) . . ?
B5 C1 B6 62.7(3) . . ?
B4 C1 B6 113.5(3) . . ?
C11 C1 B3 117.6(3) . . ?
C2 C1 B3 60.0(3) . . ?
B5 C1 B3 112.7(3) . . ?
B4 C1 B3 61.1(3) . . ?
B6 C1 B3 112.7(3) . . ?
C1 C2 B7 113.0(3) . . ?
C1 C2 B11 111.9(3) . . ?
B7 C2 B11 63.1(3) . . ?
C1 C2 B3 62.8(3) . . ?
B7 C2 B3 62.8(3) . . ?
B11 C2 B3 115.2(3) . . ?
C1 C2 B6 61.2(3) . . ?
B7 C2 B6 115.1(3) . . ?
B11 C2 B6 62.5(3) . . ?
B3 C2 B6 115.3(3) . . ?
C2 B3 B8 104.5(3) . . ?
C2 B3 C1 57.2(2) . . ?
B8 B3 C1 105.1(3) . . ?
C2 B3 B4 103.6(3) . . ?
B8 B3 B4 60.4(3) . . ?
C1 B3 B4 57.9(2) . . ?
C2 B3 B7 57.9(3) . . ?
B8 B3 B7 60.6(3) . . ?
C1 B3 B7 104.6(3) . . ?
B4 B3 B7 108.1(3) . . ?
C2 B3 Br1 119.3(3) . . ?
B8 B3 Br1 130.0(3) . . ?
C1 B3 Br1 118.0(3) . . ?
B4 B3 Br1 123.9(3) . . ?
B7 B3 Br1 124.5(3) . . ?
C1 B4 B3 61.1(3) . . ?
C1 B4 B5 58.8(3) . . ?
B3 B4 B5 109.7(3) . . ?
C1 B4 B9 105.6(3) . . ?
B3 B4 B9 108.5(4) . . ?
B5 B4 B9 60.0(3) . . ?
C1 B4 B8 107.0(3) . . ?
B3 B4 B8 59.7(3) . . ?
B5 B4 B8 109.0(4) . . ?
B9 B4 B8 60.5(3) . . ?
C1 B5 B9 105.7(3) . . ?
C1 B5 B4 58.8(3) . . ?
B9 B5 B4 60.0(3) . . ?
C1 B5 B10 105.3(3) . . ?
B9 B5 B10 60.2(3) . . ?
B4 B5 B10 107.7(4) . . ?
C1 B5 B6 59.2(3) . . ?
B9 B5 B6 107.8(4) . . ?
B4 B5 B6 107.7(3) . . ?
B10 B5 B6 59.4(3) . . ?
C2 B6 C1 57.7(2) . . ?
C2 B6 B10 103.9(3) . . ?
C1 B6 B10 104.8(4) . . ?
C2 B6 B11 58.0(3) . . ?
C1 B6 B11 105.4(3) . . ?
B10 B6 B11 60.3(3) . . ?
C2 B6 B5 103.7(3) . . ?
C1 B6 B5 58.1(3) . . ?
B10 B6 B5 60.0(3) . . ?
B11 B6 B5 108.0(4) . . ?
C2 B7 B11 58.6(3) . . ?
C2 B7 B3 59.3(3) . . ?
B11 B7 B3 108.6(3) . . ?
C2 B7 B12 104.3(3) . . ?
B11 B7 B12 60.0(3) . . ?
B3 B7 B12 107.8(3) . . ?
C2 B7 B8 104.5(3) . . ?
B11 B7 B8 108.4(4) . . ?
B3 B7 B8 59.3(3) . . ?
B12 B7 B8 60.4(3) . . ?
B3 B8 B4 59.9(3) . . ?
B3 B8 B7 60.1(3) . . ?
B4 B8 B7 107.2(3) . . ?
B3 B8 B9 107.9(3) . . ?
B4 B8 B9 59.6(3) . . ?
B7 B8 B9 107.3(4) . . ?
B3 B8 B12 107.8(4) . . ?
B4 B8 B12 107.0(4) . . ?
B7 B8 B12 59.6(3) . . ?
B9 B8 B12 59.7(3) . . ?
B5 B9 B4 60.0(3) . . ?
B5 B9 B10 60.1(3) . . ?
B4 B9 B10 107.6(3) . . ?
B5 B9 B12 108.2(4) . . ?
B4 B9 B12 107.6(4) . . ?
B10 B9 B12 59.8(3) . . ?
B5 B9 B8 108.5(3) . . ?
B4 B9 B8 59.8(3) . . ?
B10 B9 B8 108.3(4) . . ?
B12 B9 B8 60.3(3) . . ?
B6 B10 B12 108.4(4) . . ?
B6 B10 B5 60.7(3) . . ?
B12 B10 B5 108.1(4) . . ?
B6 B10 B9 108.5(3) . . ?
B12 B10 B9 60.2(3) . . ?
B5 B10 B9 59.7(3) . . ?
B6 B10 B11 60.2(3) . . ?
B12 B10 B11 59.9(3) . . ?
B5 B10 B11 108.4(3) . . ?
B9 B10 B11 108.0(4) . . ?
C2 B11 B12 104.2(4) . . ?
C2 B11 B7 58.3(3) . . ?
B12 B11 B7 60.1(3) . . ?
C2 B11 B6 59.5(3) . . ?
B12 B11 B6 107.9(4) . . ?
B7 B11 B6 108.6(3) . . ?
C2 B11 B10 104.4(3) . . ?
B12 B11 B10 59.9(3) . . ?
B7 B11 B10 107.9(4) . . ?
B6 B11 B10 59.5(3) . . ?
B10 B12 B11 60.2(3) . . ?
B10 B12 B7 108.1(4) . . ?
B11 B12 B7 60.0(3) . . ?
B10 B12 B9 60.0(3) . . ?
B11 B12 B9 108.1(4) . . ?
B7 B12 B9 108.0(3) . . ?
B10 B12 B8 108.2(4) . . ?
B11 B12 B8 108.2(3) . . ?
B7 B12 B8 60.0(3) . . ?
B9 B12 B8 60.0(3) . . ?
C16 C11 C12 119.5(4) . . ?
C16 C11 C1 119.3(4) . . ?
C12 C11 C1 121.0(4) . . ?
C13 C12 C11 121.0(5) . . ?
C12 C13 C14 120.0(5) . . ?
C15 C14 C13 119.1(4) . . ?
C14 C15 C16 120.9(5) . . ?
C11 C16 C15 119.6(4) . . ?

loop_
_geom_bond_atom_site_label_1
_geom_bond_atom_site_label_2
_geom_bond_distance
_geom_bond_site_symmetry_2
_geom_bond_publ_flag
Br1 B3 1.927(5) . ?
C1 C11 1.521(6) . ?
C1 C2 1.671(6) . ?
C1 B5 1.711(6) . ?
C1 B4 1.712(6) . ?
C1 B6 1.732(6) . ?
C1 B3 1.769(6) . ?
C2 B7 1.696(6) . ?
C2 B11 1.703(6) . ?
C2 B3 1.721(7) . ?
C2 B6 1.730(6) . ?
B3 B8 1.765(7) . ?
B3 B4 1.769(7) . ?
B3 B7 1.780(7) . ?
B4 B5 1.775(7) . ?
B4 B9 1.775(7) . ?
B4 B8 1.779(7) . ?
B5 B9 1.774(7) . ?
B5 B10 1.780(7) . ?
B5 B6 1.793(7) . ?
B6 B10 1.770(7) . ?
B6 B11 1.782(7) . ?
B7 B11 1.780(7) . ?
B7 B12 1.782(7) . ?
B7 B8 1.790(7) . ?
B8 B9 1.792(7) . ?
B8 B12 1.796(7) . ?
B9 B10 1.782(8) . ?
B9 B12 1.785(7) . ?
B10 B12 1.779(8) . ?
B10 B11 1.785(8) . ?
B11 B12 1.779(7) . ?
C11 C16 1.382(6) . ?
C11 C12 1.383(6) . ?
C12 C13 1.370(7) . ?
C13 C14 1.392(7) . ?
C14 C15 1.381(7) . ?
C15 C16 1.387(6) . ?

loop_
_geom_torsion_atom_site_label_1
_geom_torsion_atom_site_label_2
_geom_torsion_atom_site_label_3
_geom_torsion_atom_site_label_4
_geom_torsion
_geom_torsion_site_symmetry_1
_geom_torsion_site_symmetry_2
_geom_torsion_site_symmetry_3
_geom_torsion_site_symmetry_4
_geom_torsion_publ_flag
C11 C1 C2 B7 146.3(4) . . . . ?
B5 C1 C2 B7 -66.3(4) . . . . ?
B4 C1 C2 B7 0.3(4) . . . . ?
B6 C1 C2 B7 -107.0(4) . . . . ?
B3 C1 C2 B7 39.0(3) . . . . ?
C11 C1 C2 B11 -144.8(4) . . . . ?
B5 C1 C2 B11 2.7(5) . . . . ?
B4 C1 C2 B11 69.2(4) . . . . ?
B6 C1 C2 B11 -38.0(3) . . . . ?
B3 C1 C2 B11 108.0(4) . . . . ?
C11 C1 C2 B3 107.2(4) . . . . ?
B5 C1 C2 B3 -105.3(4) . . . . ?
B4 C1 C2 B3 -38.8(3) . . . . ?
B6 C1 C2 B3 -146.0(3) . . . . ?
C11 C1 C2 B6 -106.8(4) . . . . ?
B5 C1 C2 B6 40.7(3) . . . . ?
B4 C1 C2 B6 107.3(4) . . . . ?
B3 C1 C2 B6 146.0(3) . . . . ?
C1 C2 B3 B8 98.8(3) . . . . ?
B7 C2 B3 B8 -40.5(3) . . . . ?
B11 C2 B3 B8 -4.0(5) . . . . ?
B6 C2 B3 B8 66.0(4) . . . . ?
B7 C2 B3 C1 -139.3(3) . . . . ?
B11 C2 B3 C1 -102.8(4) . . . . ?
B6 C2 B3 C1 -32.8(3) . . . . ?
C1 C2 B3 B4 36.3(3) . . . . ?
B7 C2 B3 B4 -103.0(4) . . . . ?
B11 C2 B3 B4 -66.5(4) . . . . ?
B6 C2 B3 B4 3.5(4) . . . . ?
C1 C2 B3 B7 139.3(3) . . . . ?
B11 C2 B3 B7 36.5(4) . . . . ?
B6 C2 B3 B7 106.5(4) . . . . ?
C1 C2 B3 Br1 -106.2(3) . . . . ?
B7 C2 B3 Br1 114.5(4) . . . . ?
B11 C2 B3 Br1 151.1(3) . . . . ?
B6 C2 B3 Br1 -138.9(3) . . . . ?
C11 C1 B3 C2 -108.5(4) . . . . ?
B5 C1 B3 C2 100.8(4) . . . . ?
B4 C1 B3 C2 137.2(3) . . . . ?
B6 C1 B3 C2 32.0(3) . . . . ?
C11 C1 B3 B8 153.7(4) . . . . ?
C2 C1 B3 B8 -97.8(4) . . . . ?
B5 C1 B3 B8 3.0(5) . . . . ?
B4 C1 B3 B8 39.4(3) . . . . ?
B6 C1 B3 B8 -65.8(4) . . . . ?
C11 C1 B3 B4 114.3(4) . . . . ?
C2 C1 B3 B4 -137.2(3) . . . . ?
B5 C1 B3 B4 -36.4(3) . . . . ?
B6 C1 B3 B4 -105.2(4) . . . . ?
C11 C1 B3 B7 -143.3(4) . . . . ?
C2 C1 B3 B7 -34.8(3) . . . . ?
B5 C1 B3 B7 65.9(4) . . . . ?
B4 C1 B3 B7 102.4(4) . . . . ?
B6 C1 B3 B7 -2.8(4) . . . . ?
C11 C1 B3 Br1 -0.1(5) . . . . ?
C2 C1 B3 Br1 108.4(3) . . . . ?
B5 C1 B3 Br1 -150.8(3) . . . . ?
B4 C1 B3 Br1 -114.4(4) . . . . ?
B6 C1 B3 Br1 140.5(3) . . . . ?
C11 C1 B4 B3 -105.8(4) . . . . ?
C2 C1 B4 B3 38.3(3) . . . . ?
B5 C1 B4 B3 141.8(4) . . . . ?
B6 C1 B4 B3 104.0(4) . . . . ?
C11 C1 B4 B5 112.3(4) . . . . ?
C2 C1 B4 B5 -103.6(3) . . . . ?
B6 C1 B4 B5 -37.9(3) . . . . ?
B3 C1 B4 B5 -141.8(4) . . . . ?
C11 C1 B4 B9 151.3(4) . . . . ?
C2 C1 B4 B9 -64.6(4) . . . . ?
B5 C1 B4 B9 39.0(3) . . . . ?
B6 C1 B4 B9 1.1(4) . . . . ?
B3 C1 B4 B9 -102.9(4) . . . . ?
C11 C1 B4 B8 -145.3(4) . . . . ?
C2 C1 B4 B8 -1.2(4) . . . . ?
B5 C1 B4 B8 102.3(4) . . . . ?
B6 C1 B4 B8 64.5(4) . . . . ?
B3 C1 B4 B8 -39.5(3) . . . . ?
C2 B3 B4 C1 -36.0(3) . . . . ?
B8 B3 B4 C1 -135.2(4) . . . . ?
B7 B3 B4 C1 -96.3(4) . . . . ?
Br1 B3 B4 C1 104.2(4) . . . . ?
C2 B3 B4 B5 -1.8(4) . . . . ?
B8 B3 B4 B5 -101.1(4) . . . . ?
C1 B3 B4 B5 34.1(3) . . . . ?
B7 B3 B4 B5 -62.1(4) . . . . ?
Br1 B3 B4 B5 138.3(3) . . . . ?
C2 B3 B4 B9 62.0(4) . . . . ?
B8 B3 B4 B9 -37.2(3) . . . . ?
C1 B3 B4 B9 98.0(4) . . . . ?
B7 B3 B4 B9 1.7(5) . . . . ?
Br1 B3 B4 B9 -157.8(3) . . . . ?
C2 B3 B4 B8 99.2(4) . . . . ?
C1 B3 B4 B8 135.2(4) . . . . ?
B7 B3 B4 B8 38.9(3) . . . . ?
Br1 B3 B4 B8 -120.6(4) . . . . ?
C11 C1 B5 B9 -152.3(4) . . . . ?
C2 C1 B5 B9 61.7(4) . . . . ?
B4 C1 B5 B9 -39.0(3) . . . . ?
B6 C1 B5 B9 101.7(4) . . . . ?
B3 C1 B5 B9 -3.1(5) . . . . ?
C11 C1 B5 B4 -113.3(4) . . . . ?
C2 C1 B5 B4 100.8(4) . . . . ?
B6 C1 B5 B4 140.7(4) . . . . ?
B3 C1 B5 B4 35.9(3) . . . . ?
C11 C1 B5 B10 145.0(4) . . . . ?
C2 C1 B5 B10 -1.0(5) . . . . ?
B4 C1 B5 B10 -101.7(4) . . . . ?
B6 C1 B5 B10 39.0(3) . . . . ?
B3 C1 B5 B10 -65.8(4) . . . . ?
C11 C1 B5 B6 106.0(4) . . . . ?
C2 C1 B5 B6 -40.0(3) . . . . ?
B4 C1 B5 B6 -140.7(4) . . . . ?
B3 C1 B5 B6 -104.8(4) . . . . ?
B3 B4 B5 C1 -35.1(3) . . . . ?
B9 B4 B5 C1 -135.6(4) . . . . ?
B8 B4 B5 C1 -98.7(4) . . . . ?
C1 B4 B5 B9 135.6(4) . . . . ?
B3 B4 B5 B9 100.5(4) . . . . ?
B8 B4 B5 B9 36.9(3) . . . . ?
C1 B4 B5 B10 97.4(4) . . . . ?
B3 B4 B5 B10 62.4(4) . . . . ?
B9 B4 B5 B10 -38.1(3) . . . . ?
B8 B4 B5 B10 -1.3(5) . . . . ?
C1 B4 B5 B6 34.8(3) . . . . ?
B3 B4 B5 B6 -0.3(5) . . . . ?
B9 B4 B5 B6 -100.8(4) . . . . ?
B8 B4 B5 B6 -63.9(4) . . . . ?
B7 C2 B6 C1 103.6(4) . . . . ?
B11 C2 B6 C1 139.9(4) . . . . ?
B3 C2 B6 C1 33.3(3) . . . . ?
C1 C2 B6 B10 -99.0(4) . . . . ?
B7 C2 B6 B10 4.6(5) . . . . ?
B11 C2 B6 B10 40.9(3) . . . . ?
B3 C2 B6 B10 -65.6(4) . . . . ?
C1 C2 B6 B11 -139.9(4) . . . . ?
B7 C2 B6 B11 -36.3(4) . . . . ?
B3 C2 B6 B11 -106.5(4) . . . . ?
C1 C2 B6 B5 -37.0(3) . . . . ?
B7 C2 B6 B5 66.6(4) . . . . ?
B11 C2 B6 B5 102.9(4) . . . . ?
B3 C2 B6 B5 -3.7(4) . . . . ?
C11 C1 B6 C2 109.2(4) . . . . ?
B5 C1 B6 C2 -136.4(3) . . . . ?
B4 C1 B6 C2 -98.7(4) . . . . ?
B3 C1 B6 C2 -31.6(3) . . . . ?
C11 C1 B6 B10 -153.6(4) . . . . ?
C2 C1 B6 B10 97.2(4) . . . . ?
B5 C1 B6 B10 -39.2(3) . . . . ?
B4 C1 B6 B10 -1.4(5) . . . . ?
B3 C1 B6 B10 65.6(4) . . . . ?
C11 C1 B6 B11 143.7(4) . . . . ?
C2 C1 B6 B11 34.5(3) . . . . ?
B5 C1 B6 B11 -101.9(4) . . . . ?
B4 C1 B6 B11 -64.2(4) . . . . ?
B3 C1 B6 B11 2.9(4) . . . . ?
C11 C1 B6 B5 -114.4(4) . . . . ?
C2 C1 B6 B5 136.4(3) . . . . ?
B4 C1 B6 B5 37.7(3) . . . . ?
B3 C1 B6 B5 104.8(4) . . . . ?
C1 B5 B6 C2 36.9(3) . . . . ?
B9 B5 B6 C2 -61.1(4) . . . . ?
B4 B5 B6 C2 2.2(4) . . . . ?
B10 B5 B6 C2 -98.3(4) . . . . ?
B9 B5 B6 C1 -98.0(4) . . . . ?
B4 B5 B6 C1 -34.6(3) . . . . ?
B10 B5 B6 C1 -135.1(4) . . . . ?
C1 B5 B6 B10 135.1(4) . . . . ?
B9 B5 B6 B10 37.1(3) . . . . ?
B4 B5 B6 B10 100.5(4) . . . . ?
C1 B5 B6 B11 97.2(4) . . . . ?
B9 B5 B6 B11 -0.8(4) . . . . ?
B4 B5 B6 B11 62.6(4) . . . . ?
B10 B5 B6 B11 -37.9(3) . . . . ?
C1 C2 B7 B11 103.8(4) . . . . ?
B3 C2 B7 B11 142.8(4) . . . . ?
B6 C2 B7 B11 36.1(4) . . . . ?
C1 C2 B7 B3 -39.1(3) . . . . ?
B11 C2 B7 B3 -142.8(4) . . . . ?
B6 C2 B7 B3 -106.8(4) . . . . ?
C1 C2 B7 B12 63.4(4) . . . . ?
B11 C2 B7 B12 -40.4(3) . . . . ?
B3 C2 B7 B12 102.4(4) . . . . ?
B6 C2 B7 B12 -4.4(5) . . . . ?
C1 C2 B7 B8 0.8(4) . . . . ?
B11 C2 B7 B8 -103.0(4) . . . . ?
B3 C2 B7 B8 39.9(3) . . . . ?
B6 C2 B7 B8 -66.9(4) . . . . ?
B8 B3 B7 C2 133.8(4) . . . . ?
C1 B3 B7 C2 34.5(3) . . . . ?
B4 B3 B7 C2 95.0(3) . . . . ?
Br1 B3 B7 C2 -105.6(4) . . . . ?
C2 B3 B7 B11 -33.0(3) . . . . ?
B8 B3 B7 B11 100.9(4) . . . . ?
C1 B3 B7 B11 1.5(4) . . . . ?
B4 B3 B7 B11 62.0(4) . . . . ?
Br1 B3 B7 B11 -138.6(3) . . . . ?
C2 B3 B7 B12 -96.4(4) . . . . ?
B8 B3 B7 B12 37.4(3) . . . . ?
C1 B3 B7 B12 -61.9(4) . . . . ?
B4 B3 B7 B12 -1.5(5) . . . . ?
Br1 B3 B7 B12 157.9(3) . . . . ?
C2 B3 B7 B8 -133.8(4) . . . . ?
C1 B3 B7 B8 -99.3(3) . . . . ?
B4 B3 B7 B8 -38.8(3) . . . . ?
Br1 B3 B7 B8 120.5(4) . . . . ?
C2 B3 B8 B4 -97.5(3) . . . . ?
C1 B3 B8 B4 -38.2(3) . . . . ?
B7 B3 B8 B4 -136.7(4) . . . . ?
Br1 B3 B8 B4 111.2(4) . . . . ?
C2 B3 B8 B7 39.2(3) . . . . ?
C1 B3 B8 B7 98.5(4) . . . . ?
B4 B3 B8 B7 136.7(4) . . . . ?
Br1 B3 B8 B7 -112.1(4) . . . . ?
C2 B3 B8 B9 -60.9(4) . . . . ?
C1 B3 B8 B9 -1.5(4) . . . . ?
B4 B3 B8 B9 36.7(3) . . . . ?
B7 B3 B8 B9 -100.1(4) . . . . ?
Br1 B3 B8 B9 147.8(4) . . . . ?
C2 B3 B8 B12 2.1(4) . . . . ?
C1 B3 B8 B12 61.5(4) . . . . ?
B4 B3 B8 B12 99.7(4) . . . . ?
B7 B3 B8 B12 -37.0(3) . . . . ?
Br1 B3 B8 B12 -149.1(4) . . . . ?
C1 B4 B8 B3 40.1(3) . . . . ?
B5 B4 B8 B3 102.2(4) . . . . ?
B9 B4 B8 B3 138.8(4) . . . . ?
C1 B4 B8 B7 1.7(4) . . . . ?
B3 B4 B8 B7 -38.5(3) . . . . ?
B5 B4 B8 B7 63.7(4) . . . . ?
B9 B4 B8 B7 100.4(4) . . . . ?
C1 B4 B8 B9 -98.7(4) . . . . ?
B3 B4 B8 B9 -138.8(4) . . . . ?
B5 B4 B8 B9 -36.6(3) . . . . ?
C1 B4 B8 B12 -61.0(4) . . . . ?
B3 B4 B8 B12 -101.1(4) . . . . ?
B5 B4 B8 B12 1.1(4) . . . . ?
B9 B4 B8 B12 37.7(3) . . . . ?
C2 B7 B8 B3 -39.9(3) . . . . ?
B11 B7 B8 B3 -101.1(4) . . . . ?
B12 B7 B8 B3 -138.3(4) . . . . ?
C2 B7 B8 B4 -1.5(4) . . . . ?
B11 B7 B8 B4 -62.8(4) . . . . ?
B3 B7 B8 B4 38.4(3) . . . . ?
B12 B7 B8 B4 -99.9(4) . . . . ?
C2 B7 B8 B9 61.3(4) . . . . ?
B11 B7 B8 B9 0.0(4) . . . . ?
B3 B7 B8 B9 101.1(4) . . . . ?
B12 B7 B8 B9 -37.2(3) . . . . ?
C2 B7 B8 B12 98.5(4) . . . . ?
B11 B7 B8 B12 37.2(3) . . . . ?
B3 B7 B8 B12 138.3(4) . . . . ?
C1 B5 B9 B4 38.4(3) . . . . ?
B10 B5 B9 B4 137.3(4) . . . . ?
B6 B5 B9 B4 100.5(4) . . . . ?
C1 B5 B9 B10 -98.9(4) . . . . ?
B4 B5 B9 B10 -137.3(4) . . . . ?
B6 B5 B9 B10 -36.8(3) . . . . ?
C1 B5 B9 B12 -61.8(4) . . . . ?
B4 B5 B9 B12 -100.3(4) . . . . ?
B10 B5 B9 B12 37.0(3) . . . . ?
B6 B5 B9 B12 0.2(5) . . . . ?
C1 B5 B9 B8 2.0(5) . . . . ?
B4 B5 B9 B8 -36.4(3) . . . . ?
B10 B5 B9 B8 100.9(4) . . . . ?
B6 B5 B9 B8 64.1(4) . . . . ?
C1 B4 B9 B5 -38.4(3) . . . . ?
B3 B4 B9 B5 -102.5(4) . . . . ?
B8 B4 B9 B5 -139.4(4) . . . . ?
C1 B4 B9 B10 -0.3(5) . . . . ?
B3 B4 B9 B10 -64.5(4) . . . . ?
B5 B4 B9 B10 38.1(3) . . . . ?
B8 B4 B9 B10 -101.3(4) . . . . ?
C1 B4 B9 B12 62.8(4) . . . . ?
B3 B4 B9 B12 -1.3(5) . . . . ?
B5 B4 B9 B12 101.2(4) . . . . ?
B8 B4 B9 B12 -38.2(3) . . . . ?
C1 B4 B9 B8 101.0(4) . . . . ?
B3 B4 B9 B8 36.8(3) . . . . ?
B5 B4 B9 B8 139.4(4) . . . . ?
B3 B8 B9 B5 -0.3(5) . . . . ?
B4 B8 B9 B5 36.5(3) . . . . ?
B7 B8 B9 B5 -63.7(4) . . . . ?
B12 B8 B9 B5 -100.8(4) . . . . ?
B3 B8 B9 B4 -36.8(3) . . . . ?
B7 B8 B9 B4 -100.2(4) . . . . ?
B12 B8 B9 B4 -137.3(4) . . . . ?
B3 B8 B9 B10 63.4(4) . . . . ?
B4 B8 B9 B10 100.2(4) . . . . ?
B7 B8 B9 B10 0.0(4) . . . . ?
B12 B8 B9 B10 -37.1(3) . . . . ?
B3 B8 B9 B12 100.5(4) . . . . ?
B4 B8 B9 B12 137.3(4) . . . . ?
B7 B8 B9 B12 37.2(3) . . . . ?
C2 B6 B10 B12 -2.9(5) . . . . ?
C1 B6 B10 B12 -62.6(4) . . . . ?
B11 B6 B10 B12 36.9(4) . . . . ?
B5 B6 B10 B12 -100.9(4) . . . . ?
C2 B6 B10 B5 98.0(4) . . . . ?
C1 B6 B10 B5 38.3(3) . . . . ?
B11 B6 B10 B5 137.8(4) . . . . ?
C2 B6 B10 B9 60.9(4) . . . . ?
C1 B6 B10 B9 1.2(5) . . . . ?
B11 B6 B10 B9 100.6(4) . . . . ?
B5 B6 B10 B9 -37.1(3) . . . . ?
C2 B6 B10 B11 -39.7(3) . . . . ?
C1 B6 B10 B11 -99.5(4) . . . . ?
B5 B6 B10 B11 -137.8(4) . . . . ?
C1 B5 B10 B6 -38.9(3) . . . . ?
B9 B5 B10 B6 -138.5(4) . . . . ?
B4 B5 B10 B6 -100.4(4) . . . . ?
C1 B5 B10 B12 62.5(4) . . . . ?
B9 B5 B10 B12 -37.1(3) . . . . ?
B4 B5 B10 B12 0.9(5) . . . . ?
B6 B5 B10 B12 101.4(4) . . . . ?
C1 B5 B10 B9 99.6(4) . . . . ?
B4 B5 B10 B9 38.1(3) . . . . ?
B6 B5 B10 B9 138.5(4) . . . . ?
C1 B5 B10 B11 -1.0(5) . . . . ?
B9 B5 B10 B11 -100.6(4) . . . . ?
B4 B5 B10 B11 -62.5(4) . . . . ?
B6 B5 B10 B11 37.9(3) . . . . ?
B5 B9 B10 B6 37.5(3) . . . . ?
B4 B9 B10 B6 -0.5(5) . . . . ?
B12 B9 B10 B6 -101.1(4) . . . . ?
B8 B9 B10 B6 -63.7(4) . . . . ?
B5 B9 B10 B12 138.6(4) . . . . ?
B4 B9 B10 B12 100.5(4) . . . . ?
B8 B9 B10 B12 37.3(3) . . . . ?
B4 B9 B10 B5 -38.0(3) . . . . ?
B12 B9 B10 B5 -138.6(4) . . . . ?
B8 B9 B10 B5 -101.3(4) . . . . ?
B5 B9 B10 B11 101.2(4) . . . . ?
B4 B9 B10 B11 63.2(4) . . . . ?
B12 B9 B10 B11 -37.4(3) . . . . ?
B8 B9 B10 B11 0.0(5) . . . . ?
C1 C2 B11 B12 -65.2(4) . . . . ?
B7 C2 B11 B12 40.4(3) . . . . ?
B3 C2 B11 B12 4.0(5) . . . . ?
B6 C2 B11 B12 -102.6(4) . . . . ?
C1 C2 B11 B7 -105.6(4) . . . . ?
B3 C2 B11 B7 -36.4(4) . . . . ?
B6 C2 B11 B7 -143.1(4) . . . . ?
C1 C2 B11 B6 37.5(3) . . . . ?
B7 C2 B11 B6 143.1(4) . . . . ?
B3 C2 B11 B6 106.7(4) . . . . ?
C1 C2 B11 B10 -3.2(5) . . . . ?
B7 C2 B11 B10 102.4(4) . . . . ?
B3 C2 B11 B10 66.0(4) . . . . ?
B6 C2 B11 B10 -40.6(3) . . . . ?
B3 B7 B11 C2 33.2(3) . . . . ?
B12 B7 B11 C2 133.5(4) . . . . ?
B8 B7 B11 C2 96.1(4) . . . . ?
C2 B7 B11 B12 -133.5(4) . . . . ?
B3 B7 B11 B12 -100.2(4) . . . . ?
B8 B7 B11 B12 -37.4(3) . . . . ?
C2 B7 B11 B6 -33.1(3) . . . . ?
B3 B7 B11 B6 0.1(5) . . . . ?
B12 B7 B11 B6 100.4(4) . . . . ?
B8 B7 B11 B6 63.0(4) . . . . ?
C2 B7 B11 B10 -96.1(4) . . . . ?
B3 B7 B11 B10 -62.9(4) . . . . ?
B12 B7 B11 B10 37.4(3) . . . . ?
B8 B7 B11 B10 0.0(5) . . . . ?
C1 B6 B11 C2 -34.4(3) . . . . ?
B10 B6 B11 C2 -132.9(4) . . . . ?
B5 B6 B11 C2 -95.2(4) . . . . ?
C2 B6 B11 B12 96.2(4) . . . . ?
C1 B6 B11 B12 61.8(4) . . . . ?
B10 B6 B11 B12 -36.7(3) . . . . ?
B5 B6 B11 B12 1.0(5) . . . . ?
C2 B6 B11 B7 32.6(3) . . . . ?
C1 B6 B11 B7 -1.8(5) . . . . ?
B10 B6 B11 B7 -100.3(4) . . . . ?
B5 B6 B11 B7 -62.6(4) . . . . ?
C2 B6 B11 B10 132.9(4) . . . . ?
C1 B6 B11 B10 98.5(4) . . . . ?
B5 B6 B11 B10 37.7(3) . . . . ?
B6 B10 B11 C2 40.6(3) . . . . ?
B12 B10 B11 C2 -98.2(4) . . . . ?
B5 B10 B11 C2 2.5(5) . . . . ?
B9 B10 B11 C2 -60.8(4) . . . . ?
B6 B10 B11 B12 138.9(4) . . . . ?
B5 B10 B11 B12 100.7(4) . . . . ?
B9 B10 B11 B12 37.5(3) . . . . ?
B6 B10 B11 B7 101.4(4) . . . . ?
B12 B10 B11 B7 -37.4(3) . . . . ?
B5 B10 B11 B7 63.3(5) . . . . ?
B9 B10 B11 B7 0.0(5) . . . . ?
B12 B10 B11 B6 -138.9(4) . . . . ?
B5 B10 B11 B6 -38.1(3) . . . . ?
B9 B10 B11 B6 -101.4(4) . . . . ?
B6 B10 B12 B11 -37.0(3) . . . . ?
B5 B10 B12 B11 -101.2(4) . . . . ?
B9 B10 B12 B11 -138.2(4) . . . . ?
B6 B10 B12 B7 0.5(5) . . . . ?
B5 B10 B12 B7 -63.8(5) . . . . ?
B9 B10 B12 B7 -100.7(4) . . . . ?
B11 B10 B12 B7 37.4(3) . . . . ?
B6 B10 B12 B9 101.2(4) . . . . ?
B5 B10 B12 B9 37.0(3) . . . . ?
B11 B10 B12 B9 138.2(4) . . . . ?
B6 B10 B12 B8 64.0(5) . . . . ?
B5 B10 B12 B8 -0.2(5) . . . . ?
B9 B10 B12 B8 -37.2(3) . . . . ?
B11 B10 B12 B8 101.0(4) . . . . ?
C2 B11 B12 B10 98.6(4) . . . . ?
B7 B11 B12 B10 138.1(4) . . . . ?
B6 B11 B12 B10 36.6(3) . . . . ?
C2 B11 B12 B7 -39.5(3) . . . . ?
B6 B11 B12 B7 -101.6(4) . . . . ?
B10 B11 B12 B7 -138.1(4) . . . . ?
C2 B11 B12 B9 61.2(4) . . . . ?
B7 B11 B12 B9 100.7(4) . . . . ?
B6 B11 B12 B9 -0.9(5) . . . . ?
B10 B11 B12 B9 -37.4(3) . . . . ?
C2 B11 B12 B8 -2.4(5) . . . . ?
B7 B11 B12 B8 37.2(3) . . . . ?
B6 B11 B12 B8 -64.4(4) . . . . ?
B10 B11 B12 B8 -101.0(4) . . . . ?
C2 B7 B12 B10 2.2(5) . . . . ?
B11 B7 B12 B10 -37.5(4) . . . . ?
B3 B7 B12 B10 64.1(5) . . . . ?
B8 B7 B12 B10 101.0(4) . . . . ?
C2 B7 B12 B11 39.7(3) . . . . ?
B3 B7 B12 B11 101.6(4) . . . . ?
B8 B7 B12 B11 138.5(4) . . . . ?
C2 B7 B12 B9 -61.2(4) . . . . ?
B11 B7 B12 B9 -101.0(4) . . . . ?
B3 B7 B12 B9 0.6(5) . . . . ?
B8 B7 B12 B9 37.5(3) . . . . ?
C2 B7 B12 B8 -98.8(4) . . . . ?
B11 B7 B12 B8 -138.5(4) . . . . ?
B3 B7 B12 B8 -36.9(3) . . . . ?
B5 B9 B12 B10 -37.1(3) . . . . ?
B4 B9 B12 B10 -100.5(4) . . . . ?
B8 B9 B12 B10 -138.5(4) . . . . ?
B5 B9 B12 B11 0.4(5) . . . . ?
B4 B9 B12 B11 -63.0(5) . . . . ?
B10 B9 B12 B11 37.5(3) . . . . ?
B8 B9 B12 B11 -100.9(4) . . . . ?
B5 B9 B12 B7 63.8(5) . . . . ?
B4 B9 B12 B7 0.4(5) . . . . ?
B10 B9 B12 B7 100.9(4) . . . . ?
B8 B9 B12 B7 -37.5(3) . . . . ?
B5 B9 B12 B8 101.4(4) . . . . ?
B4 B9 B12 B8 38.0(3) . . . . ?
B10 B9 B12 B8 138.5(4) . . . . ?
B3 B8 B12 B10 -63.6(4) . . . . ?
B4 B8 B12 B10 -0.5(5) . . . . ?
B7 B8 B12 B10 -100.8(4) . . . . ?
B9 B8 B12 B10 37.2(3) . . . . ?
B3 B8 B12 B11 0.1(5) . . . . ?
B4 B8 B12 B11 63.2(4) . . . . ?
B7 B8 B12 B11 -37.1(3) . . . . ?
B9 B8 B12 B11 100.9(4) . . . . ?
B3 B8 B12 B7 37.3(3) . . . . ?
B4 B8 B12 B7 100.3(4) . . . . ?
B9 B8 B12 B7 138.0(4) . . . . ?
B3 B8 B12 B9 -100.8(4) . . . . ?
B4 B8 B12 B9 -37.7(3) . . . . ?
B7 B8 B12 B9 -138.0(4) . . . . ?
C2 C1 C11 C16 -159.2(4) . . . . ?
B5 C1 C11 C16 57.6(5) . . . . ?
B4 C1 C11 C16 -18.4(6) . . . . ?
B6 C1 C11 C16 130.9(4) . . . . ?
B3 C1 C11 C16 -90.2(5) . . . . ?
C2 C1 C11 C12 25.6(5) . . . . ?
B5 C1 C11 C12 -117.7(5) . . . . ?
B4 C1 C11 C12 166.3(4) . . . . ?
B6 C1 C11 C12 -44.4(5) . . . . ?
B3 C1 C11 C12 94.5(5) . . . . ?
C16 C11 C12 C13 1.9(7) . . . . ?
C1 C11 C12 C13 177.1(5) . . . . ?
C11 C12 C13 C14 -0.9(8) . . . . ?
C12 C13 C14 C15 -0.4(8) . . . . ?
C13 C14 C15 C16 0.8(8) . . . . ?
C12 C11 C16 C15 -1.4(7) . . . . ?
C1 C11 C16 C15 -176.8(4) . . . . ?
C14 C15 C16 C11 0.1(7) . . . . ?
